data_7244935
loop_
_publ_author_name
'Hagiwara, Hiroaki'
'Konomura, Souta'

_publ_section_title
;
 Thermosalience coupled to abrupt spin crossover with dynamic ligand
 motion in an iron(II) molecular crystal
;
_journal_name_full CrystEngComm
_journal_paper_doi 10.1039/D2CE00501H
_journal_year 2022
_chemical_formula_moiety 'C24 H24 Fe N10 S2'
_chemical_formula_sum 'C24 H24 Fe N10 S2'
_chemical_formula_weight 572.50
_space_group_crystal_system monoclinic
_space_group_IT_number 15
_space_group_name_Hall '-C 2yc'
_space_group_name_H-M_alt 'C 1 2/c 1'
_atom_sites_solution_hydrogens geom
_atom_sites_solution_primary dual
_audit_creation_date 2021-12-28
_audit_creation_method
;
Olex2 1.5
(compiled 2021.12.09 svn.r5202d8cf for OlexSys, GUI svn.r6439)
;
_audit_update_record
;
2021-12-28 deposited with the CCDC.	2022-05-13 downloaded from the CCDC.
;
_cell_angle_alpha 90
_cell_angle_beta 99.702(3)
_cell_angle_gamma 90
_cell_formula_units_Z 4
_cell_length_a 10.7423(3)
_cell_length_b 11.7166(4)
_cell_length_c 21.8606(8)
_cell_measurement_reflns_used 7451
_cell_measurement_temperature 230(2)
_cell_measurement_theta_max 30.8080
_cell_measurement_theta_min 2.0280
_cell_volume 2712.09(16)
_computing_cell_refinement 'CrysAlisPro 1.171.40.53 (Rigaku OD, 2019)'
_computing_data_collection 'CrystalClear-SM Expert 2.0 r16 (Rigaku, 2014)'
_computing_data_reduction 'CrysAlisPro 1.171.40.53 (Rigaku OD, 2019)'
_computing_molecular_graphics 'Olex2 1.5 (Dolomanov et al., 2009)'
_computing_publication_material 'Olex2 1.5 (Dolomanov et al., 2009)'
_computing_structure_refinement 'SHELXL 2018/3 (Sheldrick, 2015)'
_computing_structure_solution 'SHELXT 2018/2 (Sheldrick, 2018)'
_diffrn_ambient_temperature 230(2)
_diffrn_detector 'CCD plate'
_diffrn_detector_area_resol_mean 14.7059
_diffrn_measured_fraction_theta_full 0.998
_diffrn_measured_fraction_theta_max 0.896
_diffrn_measurement_details
;
List of Runs (angles in degrees, time in seconds):

  # Type    Start    End  Width  t~exp~   \w     \q     \k     \f   Frames
#--------------------------------------------------------------------------
  1  \f    -80.00 100.00   0.50   10.00   0.00  20.00   0.00    --   360
  2  \w    -19.50  27.50   0.50   10.00    --   20.00  90.00   0.00   94
  3  \w    -19.50  27.50   0.50   10.00    --   20.00  90.00  90.00   94
  4  \w    -19.50  27.50   0.50   10.00    --   20.00  90.00 180.00   94
  5  \w    -19.50  27.50   0.50   10.00    --   20.00  90.00 270.00   94
;
_diffrn_measurement_device_type 'Rigaku/MSC Mercury CCD'
_diffrn_measurement_method dtprofit.ref
_diffrn_orient_matrix_type 'CrysAlisPro convention (1999,Acta A55,543-557)'
_diffrn_orient_matrix_UB_11 0.0217562000
_diffrn_orient_matrix_UB_12 -0.0497674000
_diffrn_orient_matrix_UB_13 -0.0133645000
_diffrn_orient_matrix_UB_21 0.0181864000
_diffrn_orient_matrix_UB_22 -0.0237630000
_diffrn_orient_matrix_UB_23 0.0300181000
_diffrn_orient_matrix_UB_31 -0.0606935000
_diffrn_orient_matrix_UB_32 -0.0249630000
_diffrn_orient_matrix_UB_33 -0.0018994000
_diffrn_radiation_monochromator graphite
_diffrn_radiation_probe x-ray
_diffrn_radiation_type 'Mo K\a'
_diffrn_radiation_wavelength 0.71073
_diffrn_reflns_av_R_equivalents 0.0144
_diffrn_reflns_av_unetI/netI 0.0147
_diffrn_reflns_Laue_measured_fraction_full 0.998
_diffrn_reflns_Laue_measured_fraction_max 0.896
_diffrn_reflns_limit_h_max 12
_diffrn_reflns_limit_h_min -15
_diffrn_reflns_limit_k_max 11
_diffrn_reflns_limit_k_min -16
_diffrn_reflns_limit_l_max 29
_diffrn_reflns_limit_l_min -24
_diffrn_reflns_number 11752
_diffrn_reflns_point_group_measured_fraction_full 0.998
_diffrn_reflns_point_group_measured_fraction_max 0.896
_diffrn_reflns_theta_full 25.242
_diffrn_reflns_theta_max 30.926
_diffrn_reflns_theta_min 2.593
_diffrn_source 'fine-focus sealed X-ray tube'
_diffrn_source_type 'Enhance (Mo) X-ray Source'
_exptl_absorpt_coefficient_mu 0.743
_exptl_absorpt_correction_T_max 1.00000
_exptl_absorpt_correction_T_min 0.95164
_exptl_absorpt_correction_type multi-scan
_exptl_absorpt_process_details
;
CrysAlisPro 1.171.40.53 (Rigaku Oxford Diffraction, 2019)
Empirical absorption correction using spherical harmonics,
 implemented in SCALE3 ABSPACK scaling algorithm.
;
_exptl_crystal_colour 'reddish orange'
_exptl_crystal_density_diffrn 1.402
_exptl_crystal_description block
_exptl_crystal_F_000 1184
_exptl_crystal_preparation 'Magnetic properties'
_exptl_crystal_size_max 0.304
_exptl_crystal_size_mid 0.283
_exptl_crystal_size_min 0.17
_refine_diff_density_max 0.294
_refine_diff_density_min -0.354
_refine_diff_density_rms 0.039
_refine_ls_extinction_method none
_refine_ls_goodness_of_fit_ref 1.056
_refine_ls_hydrogen_treatment constr
_refine_ls_matrix_type full
_refine_ls_number_parameters 169
_refine_ls_number_reflns 3863
_refine_ls_number_restraints 0
_refine_ls_restrained_S_all 1.056
_refine_ls_R_factor_all 0.0452
_refine_ls_R_factor_gt 0.0353
_refine_ls_shift/su_max 0.000
_refine_ls_shift/su_mean 0.000
_refine_ls_structure_factor_coef Fsqd
_refine_ls_weighting_details 'w=1/[\s^2^(Fo^2^)+(0.0508P)^2^+1.1327P] where P=(Fo^2^+2Fc^2^)/3'
_refine_ls_weighting_scheme calc
_refine_ls_wR_factor_gt 0.0962
_refine_ls_wR_factor_ref 0.1034
_reflns_Friedel_coverage 0.000
_reflns_number_gt 3156
_reflns_number_total 3863
_reflns_threshold_expression 'I > 2\s(I)'
_cod_data_source_file d2ce00501h1.cif
_cod_data_source_block 1_230K
_cod_database_code 7244935
_shelx_shelxl_version_number 2018/3
_shelx_space_group_comment
;
The symmetry employed for this shelxl refinement is uniquely defined
by the following loop, which should always be used as a source of
symmetry information in preference to the above space-group names.
They are only intended as comments.
;
_reflns_odcompleteness_completeness 89.78
_reflns_odcompleteness_iscentric 1
_reflns_odcompleteness_theta 30.86
_olex2_refinement_description
;
1. Fixed Uiso
 At 1.2 times of:
  All C(H) groups, All C(H,H) groups
 At 1.5 times of:
  All C(H,H,H) groups
2.a Secondary CH2 refined with riding coordinates:
 C10(H10A,H10B)
2.b Aromatic/amide H refined with riding coordinates:
 C2(H2), C3(H3), C4(H4), C5(H5), C6(H6), C7(H7), C9(H9)
2.c Idealised Me refined as rotating group:
 C11(H11A,H11B,H11C)
;
_olex2_exptl_crystal_mounting_method Fiber
_olex2_submission_special_instructions 'No special instructions were received'
_oxdiff_exptl_absorpt_empirical_details
;
Empirical correction (ABSPACK) includes:
- Absorption correction using spherical harmonics
- Frame scaling
- Detector area scaling
;
_oxdiff_exptl_absorpt_empirical_full_max 1.113
_oxdiff_exptl_absorpt_empirical_full_min 0.934

loop_
_space_group_symop_operation_xyz
'x, y, z'
'-x, y, -z+1/2'
'x+1/2, y+1/2, z'
'-x+1/2, y+1/2, -z+1/2'
'-x, -y, -z'
'x, -y, z-1/2'
'-x+1/2, -y+1/2, -z'
'x+1/2, -y+1/2, z-1/2'

loop_
_atom_site_label
_atom_site_type_symbol
_atom_site_fract_x
_atom_site_fract_y
_atom_site_fract_z
_atom_site_U_iso_or_equiv
_atom_site_adp_type
_atom_site_occupancy
_atom_site_site_symmetry_order
_atom_site_calc_flag
_atom_site_refinement_flags_posn
_atom_site_refinement_flags_adp
_atom_site_refinement_flags_occupancy
_atom_site_disorder_assembly
_atom_site_disorder_group
Fe1 Fe 0.500000 0.52414(3) 0.250000 0.04507(11) Uani 1 2 d S T P . .
S1 S 0.37171(5) 0.77891(5) 0.07702(2) 0.06559(15) Uani 1 1 d . . . . .
N1 N 0.42779(10) 0.26068(10) 0.10858(5) 0.0401(2) Uani 1 1 d . . . . .
N2 N 0.38112(11) 0.32054(12) 0.15240(6) 0.0442(3) Uani 1 1 d . . . . .
N3 N 0.47314(11) 0.38458(11) 0.18004(6) 0.0441(3) Uani 1 1 d . . . . .
N4 N 0.68727(12) 0.49841(12) 0.22406(6) 0.0498(3) Uani 1 1 d . . . . .
N5 N 0.44258(16) 0.64077(15) 0.17997(8) 0.0653(4) Uani 1 1 d . . . . .
C1 C 0.34915(12) 0.18076(12) 0.07037(6) 0.0399(3) Uani 1 1 d . . . . .
C2 C 0.22926(15) 0.15819(17) 0.08186(9) 0.0602(4) Uani 1 1 d . . . . .
H2 H 0.198510 0.194895 0.114528 0.072 Uiso 1 1 calc R U . . .
C3 C 0.15521(17) 0.08066(18) 0.04449(11) 0.0697(5) Uani 1 1 d . . . . .
H3 H 0.073205 0.064842 0.051811 0.084 Uiso 1 1 calc R U . . .
C4 C 0.19916(18) 0.02661(15) -0.00293(10) 0.0624(5) Uani 1 1 d . . . . .
H4 H 0.148263 -0.026819 -0.027661 0.075 Uiso 1 1 calc R U . . .
C5 C 0.3169(2) 0.05059(19) -0.01409(10) 0.0701(5) Uani 1 1 d . . . . .
H5 H 0.347025 0.013758 -0.046888 0.084 Uiso 1 1 calc R U . . .
C6 C 0.39332(16) 0.12885(18) 0.02232(8) 0.0622(5) Uani 1 1 d . . . . .
H6 H 0.474345 0.145875 0.014020 0.075 Uiso 1 1 calc R U . . .
C7 C 0.55021(13) 0.28766(14) 0.10865(8) 0.0490(3) Uani 1 1 d . . . . .
H7 H 0.603953 0.258449 0.082669 0.059 Uiso 1 1 calc R U . . .
C8 C 0.57843(13) 0.36639(13) 0.15463(7) 0.0462(3) Uani 1 1 d . . . . .
C9 C 0.69252(14) 0.42965(15) 0.18006(8) 0.0542(4) Uani 1 1 d . . . . .
H9 H 0.767779 0.419503 0.164137 0.065 Uiso 1 1 calc R U . . .
C10 C 0.80345(17) 0.56033(19) 0.25061(9) 0.0661(5) Uani 1 1 d . . . . .
H10A H 0.783454 0.640592 0.257030 0.079 Uiso 1 1 calc R U . . .
H10B H 0.863882 0.557301 0.221701 0.079 Uiso 1 1 calc R U . . .
C11 C 0.8608(2) 0.5076(3) 0.31119(12) 0.0938(8) Uani 1 1 d . . . . .
H11A H 0.935329 0.550396 0.329162 0.141 Uiso 1 1 calc R U . . .
H11B H 0.884293 0.429252 0.304359 0.141 Uiso 1 1 calc R U . . .
H11C H 0.799960 0.508904 0.339318 0.141 Uiso 1 1 calc R U . . .
C12 C 0.41449(14) 0.69890(14) 0.13727(8) 0.0477(3) Uani 1 1 d . . . . .

loop_
_atom_site_aniso_label
_atom_site_aniso_U_11
_atom_site_aniso_U_22
_atom_site_aniso_U_33
_atom_site_aniso_U_23
_atom_site_aniso_U_13
_atom_site_aniso_U_12
Fe1 0.04539(17) 0.05302(19) 0.03746(17) 0.000 0.00891(12) 0.000
S1 0.0686(3) 0.0755(3) 0.0580(3) 0.0190(2) 0.0261(2) 0.0217(2)
N1 0.0369(5) 0.0436(6) 0.0407(6) 0.0014(5) 0.0089(4) -0.0005(4)
N2 0.0390(6) 0.0548(7) 0.0402(6) -0.0034(5) 0.0102(5) -0.0023(5)
N3 0.0396(6) 0.0528(7) 0.0408(6) -0.0029(5) 0.0097(5) -0.0039(5)
N4 0.0433(6) 0.0582(8) 0.0481(7) -0.0045(6) 0.0087(5) -0.0100(5)
N5 0.0718(10) 0.0698(10) 0.0550(9) 0.0106(7) 0.0128(7) 0.0071(8)
C1 0.0401(6) 0.0387(7) 0.0399(7) 0.0045(5) 0.0040(5) -0.0007(5)
C2 0.0463(8) 0.0670(10) 0.0691(11) -0.0152(9) 0.0147(7) -0.0103(7)
C3 0.0499(9) 0.0714(12) 0.0874(14) -0.0128(11) 0.0103(9) -0.0169(8)
C4 0.0616(10) 0.0474(9) 0.0713(12) -0.0051(8) -0.0086(9) -0.0046(7)
C5 0.0713(12) 0.0755(12) 0.0628(12) -0.0242(10) 0.0093(9) -0.0033(10)
C6 0.0537(9) 0.0784(12) 0.0566(10) -0.0163(9) 0.0157(7) -0.0107(8)
C7 0.0393(7) 0.0543(8) 0.0563(9) -0.0108(7) 0.0163(6) -0.0045(6)
C8 0.0400(7) 0.0520(8) 0.0484(8) -0.0053(6) 0.0124(6) -0.0036(6)
C9 0.0409(7) 0.0653(10) 0.0589(9) -0.0122(8) 0.0157(6) -0.0084(7)
C10 0.0540(9) 0.0799(12) 0.0657(11) -0.0168(10) 0.0133(8) -0.0223(9)
C11 0.0631(12) 0.137(2) 0.0746(15) -0.0010(14) -0.0080(11) -0.0308(13)
C12 0.0441(7) 0.0520(8) 0.0499(8) -0.0014(7) 0.0164(6) 0.0023(6)

loop_
_atom_type_symbol
_atom_type_description
_atom_type_scat_dispersion_real
_atom_type_scat_dispersion_imag
_atom_type_scat_source
C C 0.0033 0.0016 'International Tables Vol C Tables 4.2.6.8 and 6.1.1.4'
H H 0.0000 0.0000 'International Tables Vol C Tables 4.2.6.8 and 6.1.1.4'
Fe Fe 0.3463 0.8444 'International Tables Vol C Tables 4.2.6.8 and 6.1.1.4'
N N 0.0061 0.0033 'International Tables Vol C Tables 4.2.6.8 and 6.1.1.4'
S S 0.1246 0.1234 'International Tables Vol C Tables 4.2.6.8 and 6.1.1.4'

loop_
_geom_angle_atom_site_label_1
_geom_angle_atom_site_label_2
_geom_angle_atom_site_label_3
_geom_angle
_geom_angle_site_symmetry_1
_geom_angle_site_symmetry_3
_geom_angle_publ_flag
N3 Fe1 N3 85.36(7) . 2_655 ?
N4 Fe1 N3 93.33(5) . 2_655 ?
N4 Fe1 N3 74.96(5) . . ?
N4 Fe1 N3 74.96(5) 2_655 2_655 ?
N4 Fe1 N3 93.34(5) 2_655 . ?
N4 Fe1 N4 164.26(8) . 2_655 ?
N5 Fe1 N3 169.46(6) . 2_655 ?
N5 Fe1 N3 89.36(6) . . ?
N5 Fe1 N3 169.46(6) 2_655 . ?
N5 Fe1 N3 89.36(6) 2_655 2_655 ?
N5 Fe1 N4 96.30(6) 2_655 . ?
N5 Fe1 N4 94.09(6) . . ?
N5 Fe1 N4 94.09(6) 2_655 2_655 ?
N5 Fe1 N4 96.30(6) . 2_655 ?
N5 Fe1 N5 97.24(10) 2_655 . ?
N2 N1 C1 120.03(11) . . ?
N2 N1 C7 110.79(12) . . ?
C7 N1 C1 129.17(12) . . ?
N3 N2 N1 106.51(11) . . ?
N2 N3 Fe1 137.83(9) . . ?
N2 N3 C8 109.78(12) . . ?
C8 N3 Fe1 112.09(9) . . ?
C9 N4 Fe1 116.33(10) . . ?
C9 N4 C10 118.02(14) . . ?
C10 N4 Fe1 125.50(11) . . ?
C12 N5 Fe1 173.75(15) . . ?
C2 C1 N1 119.77(13) . . ?
C6 C1 N1 119.50(13) . . ?
C6 C1 C2 120.72(15) . . ?
C1 C2 H2 120.6 . . ?
C1 C2 C3 118.76(17) . . ?
C3 C2 H2 120.6 . . ?
C2 C3 H3 119.5 . . ?
C4 C3 C2 121.07(17) . . ?
C4 C3 H3 119.5 . . ?
C3 C4 H4 120.2 . . ?
C5 C4 C3 119.51(17) . . ?
C5 C4 H4 120.2 . . ?
C4 C5 H5 119.6 . . ?
C4 C5 C6 120.84(19) . . ?
C6 C5 H5 119.6 . . ?
C1 C6 C5 119.09(17) . . ?
C1 C6 H6 120.5 . . ?
C5 C6 H6 120.5 . . ?
N1 C7 H7 127.6 . . ?
N1 C7 C8 104.77(12) . . ?
C8 C7 H7 127.6 . . ?
N3 C8 C7 108.13(13) . . ?
N3 C8 C9 117.92(13) . . ?
C7 C8 C9 133.94(14) . . ?
N4 C9 C8 118.12(14) . . ?
N4 C9 H9 120.9 . . ?
C8 C9 H9 120.9 . . ?
N4 C10 H10A 109.7 . . ?
N4 C10 H10B 109.7 . . ?
N4 C10 C11 109.87(17) . . ?
H10A C10 H10B 108.2 . . ?
C11 C10 H10A 109.7 . . ?
C11 C10 H10B 109.7 . . ?
C10 C11 H11A 109.5 . . ?
C10 C11 H11B 109.5 . . ?
C10 C11 H11C 109.5 . . ?
H11A C11 H11B 109.5 . . ?
H11A C11 H11C 109.5 . . ?
H11B C11 H11C 109.5 . . ?
N5 C12 S1 178.58(17) . . ?

loop_
_geom_bond_atom_site_label_1
_geom_bond_atom_site_label_2
_geom_bond_distance
_geom_bond_site_symmetry_2
_geom_bond_publ_flag
Fe1 N3 2.2244(13) 2_655 ?
Fe1 N3 2.2244(13) . ?
Fe1 N4 2.2009(13) . ?
Fe1 N4 2.2009(13) 2_655 ?
Fe1 N5 2.0671(16) . ?
Fe1 N5 2.0671(16) 2_655 ?
S1 C12 1.6189(17) . ?
N1 N2 1.3502(17) . ?
N1 C1 1.4319(18) . ?
N1 C7 1.3523(17) . ?
N2 N3 1.3052(17) . ?
N3 C8 1.3583(18) . ?
N4 C9 1.263(2) . ?
N4 C10 1.475(2) . ?
N5 C12 1.154(2) . ?
C1 C2 1.379(2) . ?
C1 C6 1.366(2) . ?
C2 H2 0.9400 . ?
C2 C3 1.381(2) . ?
C3 H3 0.9400 . ?
C3 C4 1.365(3) . ?
C4 H4 0.9400 . ?
C4 C5 1.357(3) . ?
C5 H5 0.9400 . ?
C5 C6 1.389(3) . ?
C6 H6 0.9400 . ?
C7 H7 0.9400 . ?
C7 C8 1.360(2) . ?
C8 C9 1.460(2) . ?
C9 H9 0.9400 . ?
C10 H10A 0.9800 . ?
C10 H10B 0.9800 . ?
C10 C11 1.497(3) . ?
C11 H11A 0.9700 . ?
C11 H11B 0.9700 . ?
C11 H11C 0.9700 . ?

loop_
_geom_torsion_atom_site_label_1
_geom_torsion_atom_site_label_2
_geom_torsion_atom_site_label_3
_geom_torsion_atom_site_label_4
_geom_torsion
_geom_torsion_site_symmetry_1
_geom_torsion_site_symmetry_2
_geom_torsion_site_symmetry_3
_geom_torsion_site_symmetry_4
_geom_torsion_publ_flag
Fe1 N3 C8 C7 -174.47(11) . . . . ?
Fe1 N3 C8 C9 5.87(18) . . . . ?
Fe1 N4 C9 C8 -5.5(2) . . . . ?
Fe1 N4 C10 C11 81.7(2) . . . . ?
N1 N2 N3 Fe1 172.75(11) . . . . ?
N1 N2 N3 C8 -0.17(17) . . . . ?
N1 C1 C2 C3 -179.88(17) . . . . ?
N1 C1 C6 C5 179.35(17) . . . . ?
N1 C7 C8 N3 -0.46(18) . . . . ?
N1 C7 C8 C9 179.12(18) . . . . ?
N2 N1 C1 C2 -5.4(2) . . . . ?
N2 N1 C1 C6 173.72(15) . . . . ?
N2 N1 C7 C8 0.37(18) . . . . ?
N2 N3 C8 C7 0.40(19) . . . . ?
N2 N3 C8 C9 -179.25(14) . . . . ?
N3 C8 C9 N4 -0.4(3) . . . . ?
C1 N1 N2 N3 179.25(12) . . . . ?
C1 N1 C7 C8 -178.94(14) . . . . ?
C1 C2 C3 C4 0.2(3) . . . . ?
C2 C1 C6 C5 -1.6(3) . . . . ?
C2 C3 C4 C5 -0.9(3) . . . . ?
C3 C4 C5 C6 0.4(3) . . . . ?
C4 C5 C6 C1 0.9(3) . . . . ?
C6 C1 C2 C3 1.0(3) . . . . ?
C7 N1 N2 N3 -0.13(17) . . . . ?
C7 N1 C1 C2 173.88(17) . . . . ?
C7 N1 C1 C6 -7.0(2) . . . . ?
C7 C8 C9 N4 -179.95(19) . . . . ?
C9 N4 C10 C11 -103.0(2) . . . . ?
C10 N4 C9 C8 178.66(16) . . . . ?
